data_4509137
loop_
_publ_author_name
'Yao, Ya-Li'
'Xue, Lin'
'Che, Yun-Xia'
'Zheng, Ji-Min'

_publ_section_title
;
 Syntheses, Structures, and Characterizations of Two Pairs of
 Cd(II)-5-Aminotetrazolate Coordination Polymers
;
_journal_issue 1
_journal_name_full 'Crystal Growth &amp; Design'
_journal_page_first 606
_journal_paper_doi 10.1021/cg8009157
_journal_volume 9
_journal_year 2009
_chemical_formula_sum 'C8 H14 Cd3 Cl2 N22'
_chemical_formula_weight 826.51
_chemical_name_systematic
; 
 ? 
;
_space_group_IT_number 58
_symmetry_cell_setting orthorhombic
_symmetry_space_group_name_Hall '-P 2 2n'
_symmetry_space_group_name_H-M 'P n n m'
_atom_sites_solution_hydrogens geom
_atom_sites_solution_primary direct
_atom_sites_solution_secondary difmap
_audit_creation_method SHELXL-97
_cell_angle_alpha 90.00
_cell_angle_beta 90.00
_cell_angle_gamma 90.00
_cell_formula_units_Z 2
_cell_length_a 12.993(3)
_cell_length_b 9.3582(19)
_cell_length_c 9.850(2)
_cell_measurement_reflns_used 9435
_cell_measurement_temperature 298(2)
_cell_measurement_theta_max 27.54
_cell_measurement_theta_min 3.00
_cell_volume 1197.7(4)
_computing_cell_refinement 'RAXIS-RAPID Auto(Rigaku, 2004)'
_computing_data_collection 'RAXIS-RAPID Auto(Rigaku, 2004)'
_computing_data_reduction 'CrystalStructure(Rigaku/MSC, 2004)'
_computing_molecular_graphics 'SHELXL-97 (Sheldrick, 2001)'
_computing_publication_material 'SHELXL-97 (Sheldrick, 1997)'
_computing_structure_refinement 'SHELXL-97 (Sheldrick, 1997)'
_computing_structure_solution 'SHELXS-97 (Sheldrick, 1997)'
_diffrn_ambient_temperature 298(2)
_diffrn_measured_fraction_theta_full 0.998
_diffrn_measured_fraction_theta_max 0.998
_diffrn_measurement_device_type 'rigaku r-axis rapid IP area detector'
_diffrn_measurement_method '\w scans'
_diffrn_radiation_monochromator graphite
_diffrn_radiation_probe x-ray
_diffrn_radiation_type MoK\a
_diffrn_radiation_wavelength 0.71073
_diffrn_reflns_av_R_equivalents 0.0403
_diffrn_reflns_av_sigmaI/netI 0.0245
_diffrn_reflns_limit_h_max 13
_diffrn_reflns_limit_h_min -16
_diffrn_reflns_limit_k_max 12
_diffrn_reflns_limit_k_min -12
_diffrn_reflns_limit_l_max 12
_diffrn_reflns_limit_l_min -12
_diffrn_reflns_number 11282
_diffrn_reflns_theta_full 27.48
_diffrn_reflns_theta_max 27.48
_diffrn_reflns_theta_min 3.00
_diffrn_source 'rotating anode'
_exptl_absorpt_coefficient_mu 2.910
_exptl_absorpt_correction_T_max 0.7797
_exptl_absorpt_correction_T_min 0.7233
_exptl_absorpt_correction_type multi-scan
_exptl_crystal_colour colourless
_exptl_crystal_density_diffrn 2.292
_exptl_crystal_density_method 'not measured'
_exptl_crystal_description block
_exptl_crystal_F_000 788
_exptl_crystal_size_max 0.12
_exptl_crystal_size_mid 0.10
_exptl_crystal_size_min 0.09
_refine_diff_density_max 0.461
_refine_diff_density_min -0.614
_refine_diff_density_rms 0.083
_refine_ls_extinction_method none
_refine_ls_goodness_of_fit_ref 1.059
_refine_ls_hydrogen_treatment refU
_refine_ls_matrix_type full
_refine_ls_number_parameters 98
_refine_ls_number_reflns 1455
_refine_ls_number_restraints 2
_refine_ls_restrained_S_all 1.058
_refine_ls_R_factor_all 0.0228
_refine_ls_R_factor_gt 0.0188
_refine_ls_shift/su_max 0.027
_refine_ls_shift/su_mean 0.002
_refine_ls_structure_factor_coef Fsqd
_refine_ls_weighting_details 'calc w=1/[\s^2^(Fo^2^)+(0.0129P)^2^+1.4568P] where P=(Fo^2^+2Fc^2^)/3'
_refine_ls_weighting_scheme calc
_refine_ls_wR_factor_gt 0.0415
_refine_ls_wR_factor_ref 0.0425
_reflns_number_gt 1326
_reflns_number_total 1455
_reflns_threshold_expression >2sigma(I)
_cod_data_source_file cg8009157sup1.cif
_cod_data_source_block 2b
_cod_depositor_comments
;
The following automatic conversions were performed:

'_refine_ls_hydrogen_treatment' value 'refu' changed to 'refU'
according to /home/saulius/struct/CIF-dictionaries/cif_core.dic
dictionary named 'cif_core.dic' version 2.4.2 from 2011-04-26.

Automatic conversion script
Id: cif_fix_values 1891 2012-01-12 08:04:46Z andrius 
;
_cod_original_sg_symbol_H-M Pnnm
_cod_database_code 4509137

loop_
_symmetry_equiv_pos_as_xyz
'x, y, z'
'-x, -y, z'
'x+1/2, -y+1/2, -z+1/2'
'-x+1/2, y+1/2, -z+1/2'
'-x, -y, -z'
'x, y, -z'
'-x-1/2, y-1/2, z-1/2'
'x-1/2, -y-1/2, z-1/2'

loop_
_atom_site_label
_atom_site_type_symbol
_atom_site_fract_x
_atom_site_fract_y
_atom_site_fract_z
_atom_site_U_iso_or_equiv
_atom_site_adp_type
_atom_site_occupancy
_atom_site_symmetry_multiplicity
_atom_site_calc_flag
_atom_site_refinement_flags
C1 C 0.2704(2) 0.0046(3) 0.2305(3) 0.0273(5) Uani 1 1 d .
C2 C 0.6149(6) 0.2387(10) 0.5000 0.140(4) Uani 1 2 d S
H2A H 0.6378 0.2533 0.4084 0.210 Uiso 0.50 1 calc PR
H2B H 0.6524 0.1609 0.5397 0.210 Uiso 0.50 1 calc PR
H2C H 0.6265 0.3240 0.5519 0.210 Uiso 0.50 1 calc PR
C3 C 0.5088(4) 0.2062(5) 0.5000 0.0501(12) Uani 1 2 d S
Cd1 Cd 0.243601(17) 0.23372(2) 0.5000 0.01687(7) Uani 1 2 d S
Cd2 Cd 0.0000 0.0000 0.5000 0.01753(9) Uani 1 4 d S
Cl1 Cl 0.04389(6) 0.27808(8) 0.5000 0.02563(18) Uani 1 2 d S
H5A H 0.392(3) 0.009(4) 0.123(3) 0.080(13) Uiso 1 1 d D
H5B H 0.381(2) 0.1382(17) 0.212(3) 0.041(9) Uiso 1 1 d D
N1 N 0.21636(15) 0.0573(2) 0.3341(2) 0.0246(4) Uani 1 1 d .
N2 N 0.13044(15) -0.0244(2) 0.3386(2) 0.0253(4) Uani 1 1 d .
N3 N 0.13300(16) -0.1203(2) 0.2441(2) 0.0289(5) Uani 1 1 d .
N4 N 0.22019(16) -0.1049(2) 0.1721(2) 0.0247(4) Uani 1 1 d .
N5 N 0.3624(2) 0.0548(3) 0.1878(4) 0.0615(10) Uani 1 1 d D
N6 N 0.4249(3) 0.1743(4) 0.5000 0.0391(8) Uani 1 2 d S

loop_
_atom_site_aniso_label
_atom_site_aniso_U_11
_atom_site_aniso_U_22
_atom_site_aniso_U_33
_atom_site_aniso_U_23
_atom_site_aniso_U_13
_atom_site_aniso_U_12
C1 0.0280(12) 0.0266(12) 0.0271(13) -0.0084(11) 0.0093(10) -0.0027(10)
C2 0.053(4) 0.134(8) 0.233(13) 0.000 0.000 -0.017(4)
C3 0.044(3) 0.052(3) 0.055(3) 0.000 0.000 0.007(2)
Cd1 0.02034(13) 0.01554(11) 0.01474(12) 0.000 0.000 -0.00148(8)
Cd2 0.01454(16) 0.02158(16) 0.01646(16) 0.000 0.000 -0.00119(12)
Cl1 0.0188(4) 0.0196(4) 0.0386(5) 0.000 0.000 0.0006(3)
N1 0.0245(10) 0.0241(10) 0.0252(11) -0.0081(9) 0.0059(8) -0.0057(8)
N2 0.0242(10) 0.0271(10) 0.0246(11) -0.0075(9) 0.0069(8) -0.0051(8)
N3 0.0275(11) 0.0314(11) 0.0277(12) -0.0115(10) 0.0082(9) -0.0068(9)
N4 0.0267(10) 0.0253(10) 0.0221(11) -0.0070(9) 0.0093(9) -0.0028(8)
N5 0.0508(17) 0.0572(18) 0.077(2) -0.0431(17) 0.0427(16) -0.0319(14)
N6 0.0236(17) 0.050(2) 0.044(2) 0.000 0.000 0.0080(15)

loop_
_atom_type_symbol
_atom_type_description
_atom_type_scat_dispersion_real
_atom_type_scat_dispersion_imag
_atom_type_scat_source
C C 0.0033 0.0016 'International Tables Vol C Tables 4.2.6.8 and 6.1.1.4'
H H 0.0000 0.0000 'International Tables Vol C Tables 4.2.6.8 and 6.1.1.4'
N N 0.0061 0.0033 'International Tables Vol C Tables 4.2.6.8 and 6.1.1.4'
Cd Cd -0.8075 1.2024 'International Tables Vol C Tables 4.2.6.8 and 6.1.1.4'
Cl Cl 0.1484 0.1585 'International Tables Vol C Tables 4.2.6.8 and 6.1.1.4'

loop_
_geom_angle_atom_site_label_1
_geom_angle_atom_site_label_2
_geom_angle_atom_site_label_3
_geom_angle
_geom_angle_site_symmetry_1
_geom_angle_site_symmetry_3
N1 C1 N4 110.8(2) . .
N1 C1 N5 125.1(2) . .
N4 C1 N5 124.1(2) . .
C3 C2 H2A 109.5 . .
C3 C2 H2B 109.5 . .
H2A C2 H2B 109.5 . .
C3 C2 H2C 109.5 . .
H2A C2 H2C 109.5 . .
H2B C2 H2C 109.5 . .
N6 C3 C2 177.1(6) . .
N4 Cd1 N4 93.97(11) 7_666 4
N4 Cd1 N1 175.33(7) 7_666 .
N4 Cd1 N1 88.83(8) 4 .
N4 Cd1 N1 88.83(8) 7_666 6_556
N4 Cd1 N1 175.33(7) 4 6_556
N1 Cd1 N1 88.13(10) . 6_556
N4 Cd1 N6 87.26(8) 7_666 .
N4 Cd1 N6 87.26(8) 4 .
N1 Cd1 N6 89.15(8) . .
N1 Cd1 N6 89.15(8) 6_556 .
N4 Cd1 Cl1 95.60(5) 7_666 .
N4 Cd1 Cl1 95.60(5) 4 .
N1 Cd1 Cl1 87.83(5) . .
N1 Cd1 Cl1 87.83(5) 6_556 .
N6 Cd1 Cl1 175.81(9) . .
N2 Cd2 N2 180.0 6_556 2
N2 Cd2 N2 94.18(11) 6_556 5_556
N2 Cd2 N2 85.82(11) 2 5_556
N2 Cd2 N2 85.82(11) 6_556 .
N2 Cd2 N2 94.18(11) 2 .
N2 Cd2 N2 180.0 5_556 .
N2 Cd2 Cl1 86.57(5) 6_556 .
N2 Cd2 Cl1 93.43(5) 2 .
N2 Cd2 Cl1 93.43(5) 5_556 .
N2 Cd2 Cl1 86.57(5) . .
N2 Cd2 Cl1 93.43(5) 6_556 5_556
N2 Cd2 Cl1 86.57(5) 2 5_556
N2 Cd2 Cl1 86.57(5) 5_556 5_556
N2 Cd2 Cl1 93.43(5) . 5_556
Cl1 Cd2 Cl1 180.0 . 5_556
Cd1 Cl1 Cd2 93.27(3) . .
C1 N1 N2 104.47(19) . .
C1 N1 Cd1 135.50(17) . .
N2 N1 Cd1 119.89(14) . .
N3 N2 N1 110.31(18) . .
N3 N2 Cd2 125.21(15) . .
N1 N2 Cd2 124.44(14) . .
N2 N3 N4 109.11(18) . .
N3 N4 C1 105.33(19) . .
N3 N4 Cd1 119.16(14) . 7_655
C1 N4 Cd1 135.33(16) . 7_655
C1 N5 H5A 117(3) . .
C1 N5 H5B 119(2) . .
H5A N5 H5B 122(3) . .
C3 N6 Cd1 151.4(4) . .

loop_
_geom_bond_atom_site_label_1
_geom_bond_atom_site_label_2
_geom_bond_distance
_geom_bond_site_symmetry_2
C1 N1 1.333(3) .
C1 N4 1.344(3) .
C1 N5 1.351(4) .
C2 C3 1.412(9) .
C2 H2A 0.9600 .
C2 H2B 0.9600 .
C2 H2C 0.9600 .
C3 N6 1.130(6) .
Cd1 N4 2.318(2) 7_666
Cd1 N4 2.318(2) 4
Cd1 N1 2.349(2) .
Cd1 N1 2.349(2) 6_556
Cd1 N6 2.420(3) .
Cd1 Cl1 2.6278(10) .
Cd2 N2 2.335(2) 6_556
Cd2 N2 2.335(2) 2
Cd2 N2 2.335(2) 5_556
Cd2 N2 2.335(2) .
Cd2 Cl1 2.6641(9) .
Cd2 Cl1 2.6641(9) 5_556
N1 N2 1.354(3) .
N2 N3 1.293(3) .
N3 N4 1.344(3) .
N4 Cd1 2.318(2) 7_655
N5 H5A 0.856(10) .
N5 H5B 0.851(10) .

loop_
_geom_torsion_atom_site_label_1
_geom_torsion_atom_site_label_2
_geom_torsion_atom_site_label_3
_geom_torsion_atom_site_label_4
_geom_torsion
_geom_torsion_site_symmetry_1
_geom_torsion_site_symmetry_4
N4 Cd1 Cl1 Cd2 -132.72(5) 7_666 .
N4 Cd1 Cl1 Cd2 132.72(5) 4 .
N1 Cd1 Cl1 Cd2 44.10(5) . .
N1 Cd1 Cl1 Cd2 -44.10(5) 6_556 .
N6 Cd1 Cl1 Cd2 0.0 . .
N2 Cd2 Cl1 Cd1 43.00(5) 6_556 .
N2 Cd2 Cl1 Cd1 -137.00(5) 2 .
N2 Cd2 Cl1 Cd1 137.00(5) 5_556 .
N2 Cd2 Cl1 Cd1 -43.00(5) . .
Cl1 Cd2 Cl1 Cd1 -20.63(19) 5_556 .
N4 C1 N1 N2 0.3(3) . .
N5 C1 N1 N2 179.5(3) . .
N4 C1 N1 Cd1 175.71(18) . .
N5 C1 N1 Cd1 -5.1(5) . .
N4 Cd1 N1 C1 -72.9(9) 7_666 .
N4 Cd1 N1 C1 54.1(3) 4 .
N1 Cd1 N1 C1 -122.4(2) 6_556 .
N6 Cd1 N1 C1 -33.2(3) . .
Cl1 Cd1 N1 C1 149.7(3) . .
N4 Cd1 N1 N2 101.9(9) 7_666 .
N4 Cd1 N1 N2 -131.06(18) 4 .
N1 Cd1 N1 N2 52.5(2) 6_556 .
N6 Cd1 N1 N2 141.67(19) . .
Cl1 Cd1 N1 N2 -35.41(17) . .
C1 N1 N2 N3 0.3(3) . .
Cd1 N1 N2 N3 -176.03(16) . .
C1 N1 N2 Cd2 178.04(17) . .
Cd1 N1 N2 Cd2 1.8(3) . .
N2 Cd2 N2 N3 123.15(18) 6_556 .
N2 Cd2 N2 N3 -56.85(18) 2 .
N2 Cd2 N2 N3 -9(100) 5_556 .
Cl1 Cd2 N2 N3 -150.1(2) . .
Cl1 Cd2 N2 N3 29.9(2) 5_556 .
N2 Cd2 N2 N1 -54.3(2) 6_556 .
N2 Cd2 N2 N1 125.7(2) 2 .
N2 Cd2 N2 N1 174(100) 5_556 .
Cl1 Cd2 N2 N1 32.48(18) . .
Cl1 Cd2 N2 N1 -147.52(18) 5_556 .
N1 N2 N3 N4 -0.7(3) . .
Cd2 N2 N3 N4 -178.48(16) . .
N2 N3 N4 C1 0.9(3) . .
N2 N3 N4 Cd1 176.76(15) . 7_655
N1 C1 N4 N3 -0.7(3) . .
N5 C1 N4 N3 -179.9(3) . .
N1 C1 N4 Cd1 -175.62(18) . 7_655
N5 C1 N4 Cd1 5.2(5) . 7_655
C2 C3 N6 Cd1 180.0 . .
N4 Cd1 N6 C3 -47.06(5) 7_666 .
N4 Cd1 N6 C3 47.06(5) 4 .
N1 Cd1 N6 C3 135.93(5) . .
N1 Cd1 N6 C3 -135.93(5) 6_556 .
Cl1 Cd1 N6 C3 180.0 . .
